data_4026533
loop_
_publ_author_name
'Adriane Speran\,ca'
'Benhur Godoi'
'Simone Pinton'
'Davi F. Back'
'Paulo H. Menezes'
'Gilson Zeni'

_publ_section_title
;
 Regioselective Synthesis of Isochromenones by Iron(III)/PhSeSePh-Mediated
 Cyclization of 2-Alkynylaryl Esters
;
_journal_name_full 'Journal of Organic Chemistry'
_journal_page_first 6789
_journal_page_last 6797
_journal_paper_doi 10.1021/jo201211s
_journal_volume 76
_journal_year 2011
_chemical_absolute_configuration ad
_chemical_formula_moiety 'C21 H14 O2 Se'
_chemical_formula_sum 'C21 H14 O2 Se'
_chemical_formula_weight 377.28
_chemical_melting_point 385
_chemical_name_common 'phenyl phenylselenyl isochromen'
_chemical_name_systematic
;
 3-phenyl-4-(phenylselenyl)-1H-isochromen-1-one
;
_space_group_IT_number 1
_symmetry_cell_setting triclinic
_symmetry_space_group_name_Hall 'P 1'
_symmetry_space_group_name_H-M 'P 1'
_atom_sites_solution_hydrogens geom
_atom_sites_solution_primary direct
_atom_sites_solution_secondary difmap
_audit_conform_dict_location ftp://ftp.iucr.org/pub/cif_core.dic
_audit_conform_dict_name cif_core.dic
_audit_conform_dict_version 2.3
_audit_creation_date 2010-12-28T15:56:23-00:00
_audit_creation_method 'WinGX routine CIF_UPDATE'
_cell_angle_alpha 94.2990(10)
_cell_angle_beta 102.7260(10)
_cell_angle_gamma 93.8670(10)
_cell_formula_units_Z 1
_cell_length_a 5.90880(10)
_cell_length_b 8.22750(10)
_cell_length_c 8.8385(2)
_cell_measurement_reflns_used 3418
_cell_measurement_temperature 293(2)
_cell_measurement_theta_max 27.0615
_cell_measurement_theta_min 2.492
_cell_volume 416.386(13)
_computing_cell_refinement 'BRUKER SANT'
_computing_data_collection 'BRUKER APEX-II'
_computing_data_reduction 'BRUKER SOFTWARE'
_computing_molecular_graphics 'ORTEP-3 (Farrugia, 2000)'
_computing_publication_material 'SHELXL-97 (Sheldrick, 1997)'
_computing_structure_refinement 'SHELXL-97 (Sheldrick, 2008)'
_computing_structure_solution 'SHELXL97 (Sheldrick, 1997)'
_diffrn_ambient_temperature 293(2)
_diffrn_detector_area_resol_mean none
_diffrn_measured_fraction_theta_full 0.989
_diffrn_measured_fraction_theta_max 0.989
_diffrn_measurement_device_type 'X8 APEX II'
_diffrn_measurement_method 'phi and omega scans'
_diffrn_radiation_monochromator graphite
_diffrn_radiation_type MoK\a
_diffrn_radiation_wavelength 0.71073
_diffrn_reflns_av_R_equivalents 0.0234
_diffrn_reflns_av_unetI/netI 0.0516
_diffrn_reflns_limit_h_max 7
_diffrn_reflns_limit_h_min -7
_diffrn_reflns_limit_k_max 10
_diffrn_reflns_limit_k_min -10
_diffrn_reflns_limit_l_max 11
_diffrn_reflns_limit_l_min -11
_diffrn_reflns_number 6958
_diffrn_reflns_theta_full 27.23
_diffrn_reflns_theta_max 27.23
_diffrn_reflns_theta_min 2.37
_diffrn_standards_decay_% none
_diffrn_standards_interval_count none
_diffrn_standards_interval_time none
_diffrn_standards_number none
_exptl_absorpt_coefficient_mu 2.264
_exptl_absorpt_correction_T_max 0.8576
_exptl_absorpt_correction_T_min 0.673
_exptl_absorpt_correction_type gaussian
_exptl_absorpt_process_details XPREP
_exptl_crystal_colour colorless
_exptl_crystal_density_diffrn 1.505
_exptl_crystal_density_meas ?
_exptl_crystal_description tabular
_exptl_crystal_F_000 190
_exptl_crystal_size_max 0.19
_exptl_crystal_size_mid 0.18
_exptl_crystal_size_min 0.07
_refine_diff_density_max 0.271
_refine_diff_density_min -0.167
_refine_diff_density_rms 0.04
_refine_ls_abs_structure_details 'Flack H D (1983), Acta Cryst. A39, 876-881'
_refine_ls_abs_structure_Flack 0.018(5)
_refine_ls_extinction_coef none
_refine_ls_extinction_method none
_refine_ls_goodness_of_fit_ref 1.003
_refine_ls_hydrogen_treatment constr
_refine_ls_matrix_type full
_refine_ls_number_parameters 217
_refine_ls_number_reflns 3303
_refine_ls_number_restraints 3
_refine_ls_restrained_S_all 1.002
_refine_ls_R_factor_all 0.0387
_refine_ls_R_factor_gt 0.0349
_refine_ls_shift/su_max 0
_refine_ls_shift/su_mean 0
_refine_ls_structure_factor_coef Fsqd
_refine_ls_weighting_details 'calc w=1/[\s^2^(Fo^2^)+(0.0456P)^2^+0.0000P] where P=(Fo^2^+2Fc^2^)/3'
_refine_ls_weighting_scheme calc
_refine_ls_wR_factor_gt 0.083
_refine_ls_wR_factor_ref 0.085
_reflns_number_gt 3050
_reflns_number_total 3303
_reflns_threshold_expression >2sigma(I)
_cod_data_source_file jo201211s_si_002.cif
_cod_data_source_block teste2
_cod_depositor_comments
;
The following automatic conversions were performed:

'_chemical_melting_point' value '385K' was changed to '385' - the
value should be numeric and without a unit designator.

Automatic conversion script
Id: cif_fix_values 1715 2011-07-08 13:25:40Z adriana 

The following automatic conversions were performed:

'_exptl_crystal_density_meas' value 'none' was changed to '?' - the
value is perceived as not measured.

Automatic conversion script
Id: cif_fix_values 3008 2015-01-20 13:52:24Z robertas 
;
_cod_original_sg_symbol_Hall P1
_cod_database_code 4026533

loop_
_symmetry_equiv_pos_as_xyz
'x, y, z'

loop_
_atom_site_label
_atom_site_type_symbol
_atom_site_fract_x
_atom_site_fract_y
_atom_site_fract_z
_atom_site_U_iso_or_equiv
_atom_site_adp_type
_atom_site_occupancy
_atom_site_symmetry_multiplicity
_atom_site_calc_flag
_atom_site_refinement_flags
Se Se 0.37903(3) 1.11943(3) 1.17023(3) 0.04855(13) Uani 1 1 d .
O2 O 0.0868(6) 0.6560(3) 0.9837(3) 0.0489(6) Uani 1 1 d .
C16 C 0.4293(7) 0.7215(5) 1.1755(5) 0.0444(9) Uani 1 1 d .
C2 C 0.2234(7) 0.7848(5) 1.0782(4) 0.0417(8) Uani 1 1 d .
C8 C -0.1970(7) 0.8367(5) 0.8759(4) 0.0431(8) Uani 1 1 d .
O1 O -0.2168(6) 0.5523(4) 0.8047(4) 0.0666(9) Uani 1 1 d .
C1 C -0.1207(8) 0.6737(5) 0.8816(5) 0.0476(9) Uani 1 1 d .
C15 C 0.3601(7) 1.3122(5) 1.4444(5) 0.0489(9) Uani 1 1 d .
H15 H 0.4973 1.3624 1.428 0.059 Uiso 1 1 calc R
C14 C 0.2736(10) 1.3679(6) 1.5722(7) 0.0541(13) Uani 1 1 d .
H14 H 0.3505 1.457 1.6391 0.065 Uiso 1 1 calc R
C11 C 0.0421(8) 1.1050(5) 1.3688(5) 0.0474(9) Uani 1 1 d .
H11 H -0.0367 1.0173 1.3008 0.057 Uiso 1 1 calc R
C17 C 0.5355(8) 0.5959(5) 1.1111(6) 0.0554(10) Uani 1 1 d .
H17 H 0.4721 0.5496 1.0101 0.066 Uiso 1 1 calc R
C4 C -0.1325(9) 1.1269(5) 0.9470(5) 0.0485(9) Uani 1 1 d .
H4 H -0.0405 1.2179 1.0018 0.058 Uiso 1 1 calc R
C013 C -0.0543(7) 0.9707(5) 0.9629(4) 0.0396(8) Uani 1 1 d .
C13 C 0.0728(9) 1.2897(6) 1.5983(5) 0.0564(11) Uani 1 1 d .
H13 H 0.0149 1.3251 1.6836 0.068 Uiso 1 1 calc R
C7 C -0.4103(10) 0.8620(8) 0.7818(7) 0.0559(13) Uani 1 1 d .
H7 H -0.5047 0.7723 0.7265 0.067 Uiso 1 1 calc R
C20 C 0.7162(9) 0.7233(7) 1.4146(6) 0.0670(13) Uani 1 1 d .
H20 H 0.7766 0.7639 1.5177 0.08 Uiso 1 1 calc R
C19 C 0.8235(10) 0.6041(7) 1.3447(7) 0.0681(14) Uani 1 1 d .
H19 H 0.9596 0.5669 1.4005 0.082 Uiso 1 1 calc R
C18 C 0.7330(9) 0.5408(6) 1.1964(7) 0.0677(13) Uani 1 1 d .
H18 H 0.8058 0.4591 1.152 0.081 Uiso 1 1 calc R
C12 C -0.0414(9) 1.1582(6) 1.4965(6) 0.0563(11) Uani 1 1 d .
H12 H -0.1757 1.1051 1.5145 0.068 Uiso 1 1 calc R
C21 C 0.5196(8) 0.7807(6) 1.3300(5) 0.0550(10) Uani 1 1 d .
H21 H 0.4457 0.8602 1.3765 0.066 Uiso 1 1 calc R
C5 C -0.3439(9) 1.1468(6) 0.8512(5) 0.0558(11) Uani 1 1 d .
H5 H -0.3932 1.2513 0.8419 0.067 Uiso 1 1 calc R
C6 C -0.4852(9) 1.0131(6) 0.7679(5) 0.0604(12) Uani 1 1 d .
H6 H -0.6287 1.0272 0.7039 0.072 Uiso 1 1 calc R
C10 C 0.2422(7) 1.1822(5) 1.3421(4) 0.0408(8) Uani 1 1 d .
C3 C 0.1634(7) 0.9393(5) 1.0681(4) 0.0403(8) Uani 1 1 d .

loop_
_atom_site_aniso_label
_atom_site_aniso_U_11
_atom_site_aniso_U_22
_atom_site_aniso_U_33
_atom_site_aniso_U_23
_atom_site_aniso_U_13
_atom_site_aniso_U_12
Se 0.04565(19) 0.04259(19) 0.0581(2) -0.00391(13) 0.01940(14) -0.00706(13)
O2 0.0530(18) 0.0339(15) 0.0570(16) -0.0028(12) 0.0077(14) 0.0071(13)
C16 0.048(2) 0.040(2) 0.049(2) 0.0067(16) 0.0167(17) 0.0016(17)
C2 0.046(2) 0.038(2) 0.0428(19) 0.0010(15) 0.0153(16) 0.0003(16)
C8 0.052(2) 0.0364(19) 0.0423(19) 0.0003(15) 0.0130(17) 0.0069(17)
O1 0.071(2) 0.0439(17) 0.074(2) -0.0172(15) 0.0016(16) 0.0006(15)
C1 0.048(2) 0.042(2) 0.052(2) -0.0005(18) 0.0111(18) 0.0022(18)
C15 0.041(2) 0.042(2) 0.060(2) 0.0013(18) 0.0042(18) -0.0025(17)
C14 0.059(3) 0.040(3) 0.052(3) -0.0071(19) -0.005(2) -0.002(2)
C11 0.042(2) 0.048(2) 0.047(2) -0.0089(17) 0.0079(18) -0.0062(18)
C17 0.061(3) 0.047(2) 0.064(3) 0.008(2) 0.021(2) 0.014(2)
C4 0.065(3) 0.034(2) 0.050(2) 0.0028(17) 0.017(2) 0.0079(19)
C013 0.046(2) 0.0365(19) 0.0383(18) 0.0033(15) 0.0144(16) 0.0046(16)
C13 0.067(3) 0.057(3) 0.046(2) -0.002(2) 0.012(2) 0.020(2)
C7 0.054(3) 0.060(3) 0.046(3) -0.002(2) 0.001(2) -0.006(3)
C20 0.065(3) 0.070(3) 0.062(3) 0.018(2) 0.003(2) 0.004(3)
C19 0.051(3) 0.067(3) 0.089(4) 0.037(3) 0.012(3) 0.015(3)
C18 0.065(3) 0.059(3) 0.088(4) 0.023(3) 0.027(3) 0.024(2)
C12 0.049(2) 0.063(3) 0.058(3) -0.001(2) 0.019(2) 0.003(2)
C21 0.057(3) 0.053(3) 0.056(2) 0.007(2) 0.015(2) 0.011(2)
C5 0.070(3) 0.046(2) 0.053(3) 0.0078(19) 0.012(2) 0.020(2)
C6 0.061(3) 0.063(3) 0.053(2) 0.010(2) 0.001(2) 0.019(2)
C10 0.0370(18) 0.0365(19) 0.0454(19) -0.0005(15) 0.0035(15) 0.0027(14)
C3 0.046(2) 0.0334(19) 0.0427(19) -0.0024(15) 0.0156(16) 0.0000(15)

loop_
_atom_type_symbol
_atom_type_description
_atom_type_scat_dispersion_real
_atom_type_scat_dispersion_imag
_atom_type_scat_source
C C 0.0033 0.0016 'International Tables Vol C Tables 4.2.6.8 and 6.1.1.4'
H H 0 0 'International Tables Vol C Tables 4.2.6.8 and 6.1.1.4'
O O 0.0106 0.006 'International Tables Vol C Tables 4.2.6.8 and 6.1.1.4'
Se Se -0.0929 2.2259 'International Tables Vol C Tables 4.2.6.8 and 6.1.1.4'

loop_
_geom_angle_atom_site_label_1
_geom_angle_atom_site_label_2
_geom_angle_atom_site_label_3
_geom_angle
C3 Se C10 100.52(15)
C1 O2 C2 123.8(3)
C21 C16 C17 118.5(4)
C21 C16 C2 122.6(4)
C17 C16 C2 118.9(4)
C3 C2 O2 120.5(4)
C3 C2 C16 130.1(4)
O2 C2 C16 109.3(3)
C7 C8 C013 119.7(4)
C7 C8 C1 119.9(4)
C013 C8 C1 120.4(4)
O1 C1 O2 116.3(4)
O1 C1 C8 126.9(4)
O2 C1 C8 116.8(3)
C10 C15 C14 120.3(4)
C10 C15 H15 119.9
C14 C15 H15 119.9
C13 C14 C15 119.5(5)
C13 C14 H14 120.2
C15 C14 H14 120.2
C10 C11 C12 120.0(4)
C10 C11 H11 120
C12 C11 H11 120
C18 C17 C16 120.0(5)
C18 C17 H17 120
C16 C17 H17 120
C5 C4 C013 120.5(4)
C5 C4 H4 119.7
C013 C4 H4 119.7
C4 C013 C8 117.9(4)
C4 C013 C3 123.6(4)
C8 C013 C3 118.5(3)
C14 C13 C12 119.6(5)
C14 C13 H13 120.2
C12 C13 H13 120.2
C6 C7 C8 122.0(5)
C6 C7 H7 119
C8 C7 H7 119
C21 C20 C19 119.1(5)
C21 C20 H20 120.4
C19 C20 H20 120.4
C18 C19 C20 120.8(5)
C18 C19 H19 119.6
C20 C19 H19 119.6
C19 C18 C17 120.6(5)
C19 C18 H18 119.7
C17 C18 H18 119.7
C11 C12 C13 120.8(5)
C11 C12 H12 119.6
C13 C12 H12 119.6
C20 C21 C16 120.8(4)
C20 C21 H21 119.6
C16 C21 H21 119.6
C4 C5 C6 121.0(4)
C4 C5 H5 119.5
C6 C5 H5 119.5
C7 C6 C5 118.8(5)
C7 C6 H6 120.6
C5 C6 H6 120.6
C11 C10 C15 119.8(4)
C11 C10 Se 124.3(3)
C15 C10 Se 115.9(3)
C2 C3 C013 119.7(3)
C2 C3 Se 120.2(3)
C013 C3 Se 119.7(3)

loop_
_geom_bond_atom_site_label_1
_geom_bond_atom_site_label_2
_geom_bond_distance
Se C3 1.916(4)
Se C10 1.925(4)
O2 C1 1.376(5)
O2 C2 1.388(5)
C16 C21 1.389(6)
C16 C17 1.394(6)
C16 C2 1.477(6)
C2 C3 1.347(6)
C8 C7 1.387(7)
C8 C013 1.407(5)
C8 C1 1.444(6)
O1 C1 1.197(5)
C15 C10 1.387(5)
C15 C14 1.398(7)
C15 H15 0.93
C14 C13 1.384(8)
C14 H14 0.93
C11 C10 1.379(6)
C11 C12 1.382(6)
C11 H11 0.93
C17 C18 1.368(7)
C17 H17 0.93
C4 C5 1.373(7)
C4 C013 1.401(5)
C4 H4 0.93
C013 C3 1.463(5)
C13 C12 1.387(7)
C13 H13 0.93
C7 C6 1.353(8)
C7 H7 0.93
C20 C21 1.370(7)
C20 C19 1.382(8)
C20 H20 0.93
C19 C18 1.351(8)
C19 H19 0.93
C18 H18 0.93
C12 H12 0.93
C21 H21 0.93
C5 C6 1.391(7)
C5 H5 0.93
C6 H6 0.93

loop_
_geom_torsion_atom_site_label_1
_geom_torsion_atom_site_label_2
_geom_torsion_atom_site_label_3
_geom_torsion_atom_site_label_4
_geom_torsion
C1 O2 C2 C3 -3.6(6)
C1 O2 C2 C16 178.4(3)
C21 C16 C2 C3 40.9(6)
C17 C16 C2 C3 -140.1(4)
C21 C16 C2 O2 -141.4(4)
C17 C16 C2 O2 37.6(5)
C2 O2 C1 O1 178.2(4)
C2 O2 C1 C8 -0.4(6)
C7 C8 C1 O1 4.9(7)
C013 C8 C1 O1 -173.9(4)
C7 C8 C1 O2 -176.6(4)
C013 C8 C1 O2 4.6(6)
C10 C15 C14 C13 1.8(7)
C21 C16 C17 C18 -4.1(6)
C2 C16 C17 C18 176.8(4)
C5 C4 C013 C8 1.1(6)
C5 C4 C013 C3 -177.1(4)
C7 C8 C013 C4 -1.8(6)
C1 C8 C013 C4 177.0(4)
C7 C8 C013 C3 176.5(4)
C1 C8 C013 C3 -4.7(5)
C15 C14 C13 C12 -0.7(7)
C013 C8 C7 C6 1.4(8)
C1 C8 C7 C6 -177.4(5)
C21 C20 C19 C18 -2.0(8)
C20 C19 C18 C17 1.3(9)
C16 C17 C18 C19 1.8(7)
C10 C11 C12 C13 0.5(7)
C14 C13 C12 C11 -0.4(8)
C19 C20 C21 C16 -0.5(7)
C17 C16 C21 C20 3.5(6)
C2 C16 C21 C20 -177.4(4)
C013 C4 C5 C6 0.0(7)
C8 C7 C6 C5 -0.2(8)
C4 C5 C6 C7 -0.5(8)
C12 C11 C10 C15 0.5(7)
C12 C11 C10 Se 179.3(4)
C14 C15 C10 C11 -1.7(6)
C14 C15 C10 Se 179.4(3)
C3 Se C10 C11 0.3(4)
C3 Se C10 C15 179.1(3)
O2 C2 C3 C013 3.4(5)
C16 C2 C3 C013 -179.1(3)
O2 C2 C3 Se -168.7(3)
C16 C2 C3 Se 8.8(6)
C4 C013 C3 C2 178.8(4)
C8 C013 C3 C2 0.7(5)
C4 C013 C3 Se -9.0(5)
C8 C013 C3 Se 172.8(3)
C10 Se C3 C2 -106.1(3)
C10 Se C3 C013 81.7(3)
